data_2019210
loop_
_publ_author_name
'Chen, Xiao-Hua'
'Chen, Shun-Yu'
'Xie, Chun-Ling'
'Wu, Qiong-Jie'

_publ_section_title
;
 A novel one-dimensional copper(II) coordination polymer and a trinuclear
 nickel(II) complex with a one-dimensional hydrogen-bonded structure
;
_journal_coeditor_code EG3136
_journal_issue 11
_journal_name_full 'Acta Crystallographica Section C'
_journal_page_first 1373
_journal_page_last 1377
_journal_paper_doi 10.1107/S0108270113027984
_journal_volume 69
_journal_year 2013
_chemical_formula_iupac '[Ni3 (C15 H11 N2 O4)2 (C3 H4 N2)2 (H2 O)2] , 4C3 H7 N O'
_chemical_formula_moiety 'C36 H34 N8 Ni3 O10, 4C3 H7 N O'
_chemical_formula_sum 'C48 H62 N12 Ni3 O14'
_chemical_formula_weight 1207.23
_chemical_name_systematic
'Diaquabis(1<i>H</i>-imidazole)bis[\m-2-oxido-<i>N</i>'-(1-oxido-2-phenoxyethylidene)benzohydrazidato]trinickel(II) dimethylformamide tetrasolvate'
_space_group_IT_number 2
_symmetry_cell_setting triclinic
_symmetry_space_group_name_Hall '-P 1'
_symmetry_space_group_name_H-M 'P -1'
_atom_sites_solution_hydrogens geom
_atom_sites_solution_primary direct
_atom_sites_solution_secondary difmap
_audit_creation_method SHELXL97
_cell_angle_alpha 80.87(2)
_cell_angle_beta 64.41(2)
_cell_angle_gamma 74.069(16)
_cell_formula_units_Z 1
_cell_length_a 10.978(5)
_cell_length_b 11.653(5)
_cell_length_c 12.276(8)
_cell_measurement_reflns_used 3982
_cell_measurement_temperature 293(2)
_cell_measurement_theta_max 27.48
_cell_measurement_theta_min 3.09
_cell_volume 1360.5(13)
_computing_cell_refinement 'TEXRAY (Molecular Structure Corporation, 1999)'
_computing_data_collection 'TEXRAY (Molecular Structure Corporation, 1999)'
_computing_data_reduction 'TEXSAN (Molecular Structure Corporation, 1999)'
_computing_molecular_graphics 'ORTEX (McArdle, 1995)'
_computing_publication_material 'SHELXL97/2 (Sheldrick, 2008)'
_computing_structure_refinement 'SHELXL97 (Sheldrick, 2008)'
_computing_structure_solution 'SHELXS97 (Sheldrick, 2008)'
_diffrn_ambient_temperature 293(2)
_diffrn_measured_fraction_theta_full 0.989
_diffrn_measured_fraction_theta_max 0.989
_diffrn_measurement_device_type 'Rigaku R-AXIS RAPID imaging-plate'
_diffrn_measurement_method \w
_diffrn_radiation_monochromator graphite
_diffrn_radiation_source 'fine-focus sealed tube'
_diffrn_radiation_type MoK\a
_diffrn_radiation_wavelength 0.71073
_diffrn_reflns_av_R_equivalents 0.0516
_diffrn_reflns_av_sigmaI/netI 0.0719
_diffrn_reflns_limit_h_max 14
_diffrn_reflns_limit_h_min -13
_diffrn_reflns_limit_k_max 15
_diffrn_reflns_limit_k_min -13
_diffrn_reflns_limit_l_max 15
_diffrn_reflns_limit_l_min -15
_diffrn_reflns_number 13399
_diffrn_reflns_theta_full 27.48
_diffrn_reflns_theta_max 27.48
_diffrn_reflns_theta_min 3.09
_diffrn_standards_number none
_exptl_absorpt_coefficient_mu 1.102
_exptl_absorpt_correction_T_max 0.896
_exptl_absorpt_correction_T_min 0.735
_exptl_absorpt_correction_type multi-scan
_exptl_absorpt_process_details '(TEXRAY; Molecular Structure Corporation, 1999)'
_exptl_crystal_colour red
_exptl_crystal_density_diffrn 1.474
_exptl_crystal_density_method 'not measured'
_exptl_crystal_description block
_exptl_crystal_F_000 630
_exptl_crystal_size_max 0.37
_exptl_crystal_size_mid 0.24
_exptl_crystal_size_min 0.10
_refine_diff_density_max 0.388
_refine_diff_density_min -0.433
_refine_ls_extinction_method none
_refine_ls_goodness_of_fit_ref 1.021
_refine_ls_hydrogen_treatment mixed
_refine_ls_matrix_type full
_refine_ls_number_parameters 362
_refine_ls_number_reflns 6158
_refine_ls_number_restraints 2
_refine_ls_restrained_S_all 1.021
_refine_ls_R_factor_all 0.0807
_refine_ls_R_factor_gt 0.0453
_refine_ls_shift/su_max 0.000
_refine_ls_shift/su_mean 0.000
_refine_ls_structure_factor_coef Fsqd
_refine_ls_weighting_details 'calc w = 1/[\s^2^(Fo^2^)+(0.0476P)^2^+0.0000P] where P=(Fo^2^+2Fc^2^)/3'
_refine_ls_weighting_scheme calc
_refine_ls_wR_factor_gt 0.0988
_refine_ls_wR_factor_ref 0.1105
_reflns_number_gt 3982
_reflns_number_total 6158
_reflns_threshold_expression I>2\s(I)
_cod_data_source_file eg3136.cif
_cod_data_source_block II
_cod_database_code 2019210

loop_
_symmetry_equiv_pos_as_xyz
'x, y, z'
'-x, -y, -z'

loop_
_atom_site_type_symbol
_atom_site_label
_atom_site_fract_x
_atom_site_fract_y
_atom_site_fract_z
_atom_site_U_iso_or_equiv
_atom_site_adp_type
_atom_site_calc_flag
_atom_site_refinement_flags
_atom_site_occupancy
_atom_site_symmetry_multiplicity
Ni Ni1 0.10852(3) 0.36024(3) 0.74443(3) 0.03282(12) Uani d . 1 1
Ni Ni2 0.5000 0.5000 0.5000 0.03116(14) Uani d S 1 2
O O1 0.15613(19) 0.22377(17) 0.82605(19) 0.0415(5) Uani d . 1 1
O O2 0.52233(18) 0.33601(16) 0.58391(18) 0.0370(5) Uani d . 1 1
O O3 0.06367(18) 0.49903(16) 0.65818(18) 0.0388(5) Uani d . 1 1
O O4 0.0477(2) 0.74215(17) 0.5630(2) 0.0462(6) Uani d . 1 1
O O5 0.5317(2) 0.4245(2) 0.3412(2) 0.0424(5) Uani d D 1 1
N N1 0.2857(2) 0.37863(18) 0.6615(2) 0.0308(5) Uani d . 1 1
N N2 0.2978(2) 0.48165(19) 0.5835(2) 0.0322(5) Uani d . 1 1
N N3 -0.0818(2) 0.3510(2) 0.8266(2) 0.0387(6) Uani d . 1 1
N N4 -0.3041(3) 0.3797(2) 0.8768(3) 0.0526(7) Uani d . 1 1
H H4B -0.3846 0.4076 0.8755 0.063 Uiso calc R 1 1
C C1 0.2829(3) 0.1683(2) 0.8166(3) 0.0332(6) Uani d . 1 1
C C2 0.4054(3) 0.2033(2) 0.7367(2) 0.0306(6) Uani d . 1 1
C C3 0.5337(3) 0.1366(2) 0.7377(3) 0.0404(7) Uani d . 1 1
H H3A 0.6149 0.1601 0.6853 0.049 Uiso calc R 1 1
C C4 0.5412(3) 0.0388(3) 0.8138(3) 0.0493(9) Uani d . 1 1
H H4A 0.6265 -0.0044 0.8130 0.059 Uiso calc R 1 1
C C5 0.4198(3) 0.0045(3) 0.8925(3) 0.0501(9) Uani d . 1 1
H H5A 0.4241 -0.0619 0.9450 0.060 Uiso calc R 1 1
C C6 0.2937(3) 0.0671(3) 0.8940(3) 0.0428(8) Uani d . 1 1
H H6A 0.2138 0.0421 0.9471 0.051 Uiso calc R 1 1
C C7 0.4086(3) 0.3095(2) 0.6555(2) 0.0310(6) Uani d . 1 1
C C8 0.1745(3) 0.5372(2) 0.5889(3) 0.0338(7) Uani d . 1 1
C C9 0.1631(3) 0.6452(3) 0.5060(3) 0.0419(8) Uani d . 1 1
H H9A 0.2482 0.6728 0.4749 0.050 Uiso calc R 1 1
H H9B 0.1540 0.6223 0.4378 0.050 Uiso calc R 1 1
C C10 0.0570(3) 0.8096(3) 0.6401(3) 0.0418(8) Uani d . 1 1
C C11 -0.0517(3) 0.9084(3) 0.6809(3) 0.0557(10) Uani d . 1 1
H H11A -0.1227 0.9253 0.6545 0.067 Uiso calc R 1 1
C C12 -0.0556(4) 0.9817(3) 0.7600(4) 0.0682(11) Uani d . 1 1
H H12A -0.1292 1.0480 0.7869 0.082 Uiso calc R 1 1
C C13 0.0485(4) 0.9578(4) 0.7999(4) 0.0689(11) Uani d . 1 1
H H13A 0.0460 1.0070 0.8539 0.083 Uiso calc R 1 1
C C14 0.1571(4) 0.8593(3) 0.7579(3) 0.0606(10) Uani d . 1 1
H H14A 0.2279 0.8427 0.7846 0.073 Uiso calc R 1 1
C C15 0.1639(3) 0.7851(3) 0.6779(3) 0.0487(8) Uani d . 1 1
H H15A 0.2385 0.7199 0.6499 0.058 Uiso calc R 1 1
C C16 -0.1875(3) 0.4122(3) 0.8004(3) 0.0425(7) Uani d . 1 1
H H16A -0.1812 0.4698 0.7376 0.051 Uiso calc R 1 1
C C17 -0.2741(3) 0.2950(3) 0.9566(4) 0.0645(11) Uani d . 1 1
H H17A -0.3356 0.2565 1.0200 0.077 Uiso calc R 1 1
C C18 -0.1366(3) 0.2781(3) 0.9255(3) 0.0589(10) Uani d . 1 1
H H18A -0.0867 0.2251 0.9650 0.071 Uiso calc R 1 1
O O6 0.5779(2) 0.5577(2) 0.1243(2) 0.0542(6) Uani d . 1 1
N N5 0.7505(3) 0.6389(2) -0.0199(2) 0.0457(7) Uani d . 1 1
C C19 0.6996(4) 0.5670(3) 0.0738(3) 0.0485(8) Uani d . 1 1
H H19A 0.7611 0.5187 0.1048 0.063(11) Uiso calc R 1 1
C C20 0.6587(4) 0.7181(4) -0.0693(4) 0.0812(13) Uani d . 1 1
H H20A 0.5845 0.7675 -0.0072 0.122 Uiso calc R 1 1
H H20B 0.6209 0.6720 -0.0999 0.122 Uiso calc R 1 1
H H20C 0.7094 0.7677 -0.1339 0.122 Uiso calc R 1 1
C C21 0.8948(4) 0.6467(3) -0.0728(3) 0.0690(11) Uani d . 1 1
H H21A 0.9439 0.5905 -0.0311 0.103 Uiso calc R 1 1
H H21B 0.8995 0.7261 -0.0658 0.103 Uiso calc R 1 1
H H21C 0.9362 0.6287 -0.1567 0.103 Uiso calc R 1 1
O O7 0.3056(3) 0.3641(2) 0.3476(3) 0.0723(8) Uani d . 1 1
N N6 0.3083(3) 0.1840(3) 0.4486(3) 0.0583(8) Uani d . 1 1
C C22 0.2463(4) 0.2906(3) 0.4188(4) 0.0618(10) Uani d . 1 1
H H22A 0.1498 0.3115 0.4548 0.074 Uiso calc R 1 1
C C23 0.2280(5) 0.1080(4) 0.5404(4) 0.0883(14) Uani d . 1 1
H H23A 0.1310 0.1458 0.5672 0.132 Uiso calc R 1 1
H H23B 0.2538 0.0950 0.6075 0.132 Uiso calc R 1 1
H H23C 0.2457 0.0328 0.5073 0.132 Uiso calc R 1 1
C C24 0.4589(4) 0.1474(3) 0.4003(4) 0.0773(12) Uani d . 1 1
H H24A 0.4979 0.1923 0.3261 0.116 Uiso calc R 1 1
H H24B 0.4880 0.0637 0.3852 0.116 Uiso calc R 1 1
H H24C 0.4901 0.1619 0.4577 0.116 Uiso calc R 1 1
H H5B 0.463(3) 0.401(3) 0.349(3) 0.068(13) Uiso d D 1 1
H H5C 0.546(3) 0.469(2) 0.282(2) 0.051(10) Uiso d D 1 1

loop_
_atom_site_aniso_label
_atom_site_aniso_U_11
_atom_site_aniso_U_22
_atom_site_aniso_U_33
_atom_site_aniso_U_12
_atom_site_aniso_U_13
_atom_site_aniso_U_23
Ni1 0.02582(19) 0.0346(2) 0.0349(2) -0.00864(16) -0.01102(16) 0.00576(15)
Ni2 0.0233(2) 0.0335(3) 0.0319(3) -0.0087(2) -0.0091(2) 0.0085(2)
O1 0.0275(10) 0.0423(11) 0.0487(14) -0.0116(9) -0.0139(10) 0.0154(9)
O2 0.0228(9) 0.0377(10) 0.0412(12) -0.0076(9) -0.0083(9) 0.0108(9)
O3 0.0262(10) 0.0413(11) 0.0428(13) -0.0065(9) -0.0130(9) 0.0094(9)
O4 0.0334(11) 0.0400(11) 0.0646(16) -0.0013(10) -0.0256(11) 0.0032(10)
O5 0.0409(13) 0.0503(13) 0.0376(14) -0.0197(11) -0.0162(11) 0.0102(10)
N1 0.0253(11) 0.0315(11) 0.0340(14) -0.0078(10) -0.0130(10) 0.0080(10)
N2 0.0257(12) 0.0339(12) 0.0344(14) -0.0091(10) -0.0117(10) 0.0080(10)
N3 0.0324(13) 0.0395(13) 0.0434(16) -0.0121(11) -0.0152(12) 0.0065(11)
N4 0.0294(13) 0.0582(17) 0.067(2) -0.0102(13) -0.0188(14) 0.0029(15)
C1 0.0314(14) 0.0328(14) 0.0352(17) -0.0067(12) -0.0152(13) 0.0024(12)
C2 0.0265(13) 0.0307(14) 0.0323(16) -0.0047(12) -0.0119(12) 0.0012(11)
C3 0.0303(15) 0.0390(16) 0.0466(19) -0.0060(13) -0.0143(14) 0.0051(14)
C4 0.0370(17) 0.0438(17) 0.060(2) -0.0001(15) -0.0236(17) 0.0116(16)
C5 0.053(2) 0.0404(17) 0.053(2) -0.0091(16) -0.0258(17) 0.0186(15)
C6 0.0394(16) 0.0423(16) 0.0425(19) -0.0159(14) -0.0136(14) 0.0119(14)
C7 0.0290(14) 0.0333(14) 0.0300(16) -0.0072(12) -0.0117(12) -0.0007(12)
C8 0.0300(15) 0.0378(15) 0.0300(16) -0.0087(13) -0.0101(13) 0.0036(12)
C9 0.0350(16) 0.0423(17) 0.0430(19) -0.0075(14) -0.0154(14) 0.0083(14)
C10 0.0364(16) 0.0408(16) 0.047(2) -0.0148(14) -0.0174(15) 0.0123(14)
C11 0.0326(17) 0.052(2) 0.075(3) -0.0006(16) -0.0203(17) -0.0030(18)
C12 0.054(2) 0.061(2) 0.075(3) -0.0054(19) -0.013(2) -0.019(2)
C13 0.061(2) 0.086(3) 0.056(3) -0.030(2) -0.011(2) -0.012(2)
C14 0.050(2) 0.077(3) 0.061(3) -0.031(2) -0.0234(19) 0.010(2)
C15 0.0366(17) 0.0447(18) 0.062(2) -0.0120(15) -0.0189(16) 0.0065(16)
C16 0.0329(16) 0.0484(18) 0.044(2) -0.0109(14) -0.0150(14) 0.0030(14)
C17 0.0385(18) 0.059(2) 0.086(3) -0.0238(17) -0.0197(19) 0.029(2)
C18 0.0419(19) 0.054(2) 0.070(3) -0.0146(17) -0.0210(18) 0.0246(18)
O6 0.0391(12) 0.0726(15) 0.0465(14) -0.0204(12) -0.0134(11) 0.0101(11)
N5 0.0456(15) 0.0464(14) 0.0380(16) -0.0106(13) -0.0113(13) 0.0005(12)
C19 0.050(2) 0.0524(19) 0.040(2) -0.0083(17) -0.0187(17) 0.0018(15)
C20 0.085(3) 0.073(3) 0.082(3) -0.017(2) -0.044(3) 0.033(2)
C21 0.053(2) 0.073(2) 0.059(3) -0.023(2) 0.0033(19) -0.0058(19)
O7 0.0782(18) 0.0684(16) 0.100(2) -0.0377(15) -0.0624(17) 0.0309(15)
N6 0.076(2) 0.0545(17) 0.057(2) -0.0305(17) -0.0332(17) 0.0094(14)
C22 0.061(2) 0.071(2) 0.074(3) -0.030(2) -0.042(2) 0.008(2)
C23 0.128(4) 0.085(3) 0.072(3) -0.066(3) -0.045(3) 0.029(2)
C24 0.073(3) 0.060(2) 0.098(4) -0.010(2) -0.037(3) -0.003(2)

loop_
_atom_type_symbol
_atom_type_description
_atom_type_scat_dispersion_real
_atom_type_scat_dispersion_imag
_atom_type_scat_source
C C 0.0033 0.0016 'International Tables Vol C Tables 4.2.6.8 and 6.1.1.4'
H H 0.0000 0.0000 'International Tables Vol C Tables 4.2.6.8 and 6.1.1.4'
N N 0.0061 0.0033 'International Tables Vol C Tables 4.2.6.8 and 6.1.1.4'
O O 0.0106 0.0060 'International Tables Vol C Tables 4.2.6.8 and 6.1.1.4'
Ni Ni 0.3393 1.1124 'International Tables Vol C Tables 4.2.6.8 and 6.1.1.4'

loop_
_geom_angle_atom_site_label_1
_geom_angle_atom_site_label_2
_geom_angle_atom_site_label_3
_geom_angle_site_symmetry_1
_geom_angle_site_symmetry_3
_geom_angle
_geom_angle_publ_flag
O1 Ni1 N1 . . 94.50(9) yes
O1 Ni1 O3 . . 178.74(9) yes
N1 Ni1 O3 . . 84.39(9) yes
O1 Ni1 N3 . . 89.38(9) yes
N1 Ni1 N3 . . 176.11(9) yes
O3 Ni1 N3 . . 91.74(9) yes
O2 Ni2 O2 2_666 . 180.0000(10) yes
O2 Ni2 N2 2_666 2_666 78.33(8) no
O2 Ni2 N2 . 2_666 101.67(8) yes
O2 Ni2 N2 2_666 . 101.67(8) no
O2 Ni2 N2 . . 78.33(8) yes
N2 Ni2 N2 2_666 . 180.00(12) yes
O2 Ni2 O5 2_666 2_666 91.17(9) no
O2 Ni2 O5 . 2_666 88.83(9) yes
N2 Ni2 O5 2_666 2_666 91.58(9) no
N2 Ni2 O5 . 2_666 88.42(9) yes
O2 Ni2 O5 2_666 . 88.83(9) no
O2 Ni2 O5 . . 91.17(9) yes
N2 Ni2 O5 2_666 . 88.42(9) no
N2 Ni2 O5 . . 91.58(9) yes
O5 Ni2 O5 2_666 . 180.00(6) yes
C1 O1 Ni1 . . 126.76(18) no
C7 O2 Ni2 . . 114.01(16) no
C8 O3 Ni1 . . 110.19(16) no
C10 O4 C9 . . 118.7(2) no
Ni2 O5 H5B . . 112(3) no
Ni2 O5 H5C . . 115(2) no
H5B O5 H5C . . 105(3) no
C7 N1 N2 . . 113.5(2) no
C7 N1 Ni1 . . 132.28(19) no
N2 N1 Ni1 . . 114.14(15) no
C8 N2 N1 . . 108.6(2) no
C8 N2 Ni2 . . 139.81(19) no
N1 N2 Ni2 . . 111.55(15) no
C16 N3 C18 . . 105.7(3) no
C16 N3 Ni1 . . 127.8(2) no
C18 N3 Ni1 . . 126.6(2) no
C16 N4 C17 . . 108.3(2) no
C16 N4 H4B . . 125.8 no
C17 N4 H4B . . 125.8 no
O1 C1 C2 . . 125.3(2) no
O1 C1 C6 . . 116.6(3) no
C2 C1 C6 . . 118.1(2) no
C1 C2 C3 . . 119.2(2) no
C1 C2 C7 . . 123.8(2) no
C3 C2 C7 . . 117.0(2) no
C4 C3 C2 . . 121.5(3) no
C4 C3 H3A . . 119.2 no
C2 C3 H3A . . 119.2 no
C3 C4 C5 . . 119.0(3) no
C3 C4 H4A . . 120.5 no
C5 C4 H4A . . 120.5 no
C6 C5 C4 . . 121.0(3) no
C6 C5 H5A . . 119.5 no
C4 C5 H5A . . 119.5 no
C5 C6 C1 . . 121.1(3) no
C5 C6 H6A . . 119.4 no
C1 C6 H6A . . 119.4 no
O2 C7 N1 . . 121.7(2) no
O2 C7 C2 . . 121.2(2) no
N1 C7 C2 . . 117.1(2) no
O3 C8 N2 . . 122.6(2) no
O3 C8 C9 . . 119.1(2) no
N2 C8 C9 . . 118.2(2) no
O4 C9 C8 . . 113.7(2) no
O4 C9 H9A . . 108.8 no
C8 C9 H9A . . 108.8 no
O4 C9 H9B . . 108.8 no
C8 C9 H9B . . 108.8 no
H9A C9 H9B . . 107.7 no
O4 C10 C11 . . 115.0(3) no
O4 C10 C15 . . 125.1(3) no
C11 C10 C15 . . 119.9(3) no
C12 C11 C10 . . 120.5(3) no
C12 C11 H11A . . 119.7 no
C10 C11 H11A . . 119.7 no
C11 C12 C13 . . 120.4(4) no
C11 C12 H12A . . 119.8 no
C13 C12 H12A . . 119.8 no
C12 C13 C14 . . 118.6(4) no
C12 C13 H13A . . 120.7 no
C14 C13 H13A . . 120.7 no
C15 C14 C13 . . 122.1(4) no
C15 C14 H14A . . 119.0 no
C13 C14 H14A . . 119.0 no
C14 C15 C10 . . 118.5(3) no
C14 C15 H15A . . 120.7 no
C10 C15 H15A . . 120.7 no
N3 C16 N4 . . 110.5(3) no
N3 C16 H16A . . 124.8 no
N4 C16 H16A . . 124.8 no
C18 C17 N4 . . 106.0(3) no
C18 C17 H17A . . 127.0 no
N4 C17 H17A . . 127.0 no
C17 C18 N3 . . 109.5(3) no
C17 C18 H18A . . 125.2 no
N3 C18 H18A . . 125.2 no
C19 N5 C20 . . 119.1(3) no
C19 N5 C21 . . 122.9(3) no
C20 N5 C21 . . 117.8(3) no
O6 C19 N5 . . 126.2(3) no
O6 C19 H19A . . 116.9 no
N5 C19 H19A . . 116.9 no
N5 C20 H20A . . 109.5 no
N5 C20 H20B . . 109.5 no
H20A C20 H20B . . 109.5 no
N5 C20 H20C . . 109.5 no
H20A C20 H20C . . 109.5 no
H20B C20 H20C . . 109.5 no
N5 C21 H21A . . 109.5 no
N5 C21 H21B . . 109.5 no
H21A C21 H21B . . 109.5 no
N5 C21 H21C . . 109.5 no
H21A C21 H21C . . 109.5 no
H21B C21 H21C . . 109.5 no
C22 N6 C23 . . 120.4(4) no
C22 N6 C24 . . 120.5(3) no
C23 N6 C24 . . 118.7(3) no
O7 C22 N6 . . 125.3(4) no
O7 C22 H22A . . 117.4 no
N6 C22 H22A . . 117.4 no
N6 C23 H23A . . 109.5 no
N6 C23 H23B . . 109.5 no
H23A C23 H23B . . 109.5 no
N6 C23 H23C . . 109.5 no
H23A C23 H23C . . 109.5 no
H23B C23 H23C . . 109.5 no
N6 C24 H24A . . 109.5 no
N6 C24 H24B . . 109.5 no
H24A C24 H24B . . 109.5 no
N6 C24 H24C . . 109.5 no
H24A C24 H24C . . 109.5 no
H24B C24 H24C . . 109.5 no

loop_
_geom_bond_atom_site_label_1
_geom_bond_atom_site_label_2
_geom_bond_site_symmetry_2
_geom_bond_distance
_geom_bond_publ_flag
Ni1 O1 . 1.8156(19) yes
Ni1 N1 . 1.821(2) yes
Ni1 O3 . 1.8571(19) yes
Ni1 N3 . 1.914(3) yes
Ni2 O2 2_666 2.0271(19) no
Ni2 O2 . 2.0271(19) yes
Ni2 N2 2_666 2.061(2) no
Ni2 N2 . 2.061(2) yes
Ni2 O5 2_666 2.118(3) no
Ni2 O5 . 2.118(3) yes
O1 C1 . 1.326(3) yes
O2 C7 . 1.267(3) yes
O3 C8 . 1.298(3) yes
O4 C10 . 1.373(4) no
O4 C9 . 1.439(3) no
O5 H5B . 0.832(18) no
O5 H5C . 0.809(17) no
N1 C7 . 1.346(3) yes
N1 N2 . 1.410(3) yes
N2 C8 . 1.308(3) yes
N3 C16 . 1.324(3) no
N3 C18 . 1.371(4) no
N4 C16 . 1.334(4) no
N4 C17 . 1.355(4) no
N4 H4B . 0.8600 no
C1 C2 . 1.404(4) no
C1 C6 . 1.404(4) no
C2 C3 . 1.414(4) no
C2 C7 . 1.458(4) no
C3 C4 . 1.362(4) no
C3 H3A . 0.9300 no
C4 C5 . 1.388(4) no
C4 H4A . 0.9300 no
C5 C6 . 1.370(4) no
C5 H5A . 0.9300 no
C6 H6A . 0.9300 no
C8 C9 . 1.501(4) no
C9 H9A . 0.9700 no
C9 H9B . 0.9700 no
C10 C11 . 1.383(4) no
C10 C15 . 1.386(4) no
C11 C12 . 1.372(5) no
C11 H11A . 0.9300 no
C12 C13 . 1.374(5) no
C12 H12A . 0.9300 no
C13 C14 . 1.383(5) no
C13 H13A . 0.9300 no
C14 C15 . 1.374(5) no
C14 H14A . 0.9300 no
C15 H15A . 0.9300 no
C16 H16A . 0.9300 no
C17 C18 . 1.351(4) no
C17 H17A . 0.9300 no
C18 H18A . 0.9300 no
O6 C19 . 1.234(4) no
N5 C19 . 1.316(4) no
N5 C20 . 1.441(4) no
N5 C21 . 1.453(4) no
C19 H19A . 0.9300 no
C20 H20A . 0.9600 no
C20 H20B . 0.9600 no
C20 H20C . 0.9600 no
C21 H21A . 0.9600 no
C21 H21B . 0.9600 no
C21 H21C . 0.9600 no
O7 C22 . 1.224(4) no
N6 C22 . 1.322(4) no
N6 C23 . 1.444(4) no
N6 C24 . 1.453(5) no
C22 H22A . 0.9300 no
C23 H23A . 0.9600 no
C23 H23B . 0.9600 no
C23 H23C . 0.9600 no
C24 H24A . 0.9600 no
C24 H24B . 0.9600 no
C24 H24C . 0.9600 no

loop_
_geom_hbond_atom_site_label_D
_geom_hbond_atom_site_label_H
_geom_hbond_atom_site_label_A
_geom_hbond_site_symmetry_A
_geom_hbond_distance_DH
_geom_hbond_distance_HA
_geom_hbond_distance_DA
_geom_hbond_angle_DHA
O5 H5B O7 . 0.832(18) 1.901(19) 2.727(4) 171(4)
O5 H5C O6 . 0.809(17) 1.975(19) 2.777(3) 171(3)
N4 H4B O6 2_566 0.86 2.05 2.897(4) 169.6
C16 H16A O7 2_566 0.93 2.42 3.232(4) 146.4
C22 H22A O4 2_566 0.93 2.52 3.262(4) 137.2
C9 H9A O2 2_666 0.97 2.28 3.200(4) 158.5

loop_
_geom_torsion_atom_site_label_1
_geom_torsion_atom_site_label_2
_geom_torsion_atom_site_label_3
_geom_torsion_atom_site_label_4
_geom_torsion_site_symmetry_1
_geom_torsion
_geom_torsion_publ_flag
N1 Ni1 O1 C1 . -0.3(2) no
O3 Ni1 O1 C1 . 28(4) no
N3 Ni1 O1 C1 . 180.0(2) no
O2 Ni2 O2 C7 2_666 -11E1(10) no
N2 Ni2 O2 C7 2_666 171.37(19) no
N2 Ni2 O2 C7 . -8.63(19) no
O5 Ni2 O2 C7 2_666 80.0(2) no
O5 Ni2 O2 C7 . -100.0(2) no
O1 Ni1 O3 C8 . -29(4) no
N1 Ni1 O3 C8 . -1.22(19) no
N3 Ni1 O3 C8 . 178.5(2) no
O1 Ni1 N1 C7 . 5.1(3) no
O3 Ni1 N1 C7 . -174.3(3) no
N3 Ni1 N1 C7 . -18E1(7) no
O1 Ni1 N1 N2 . -178.89(18) no
O3 Ni1 N1 N2 . 1.71(18) no
N3 Ni1 N1 N2 . -2.7(17) no
C7 N1 N2 C8 . 175.0(2) no
Ni1 N1 N2 C8 . -1.8(3) no
C7 N1 N2 Ni2 . -6.2(3) no
Ni1 N1 N2 Ni2 . 177.09(11) no
O2 Ni2 N2 C8 2_666 6.1(3) no
O2 Ni2 N2 C8 . -173.9(3) no
N2 Ni2 N2 C8 2_666 -17E1(10) no
O5 Ni2 N2 C8 2_666 97.0(3) no
O5 Ni2 N2 C8 . -83.0(3) no
O2 Ni2 N2 N1 2_666 -172.25(17) no
O2 Ni2 N2 N1 . 7.75(17) no
N2 Ni2 N2 N1 2_666 1E1(10) no
O5 Ni2 N2 N1 2_666 -81.38(18) no
O5 Ni2 N2 N1 . 98.62(18) no
O1 Ni1 N3 C16 . -166.9(3) no
N1 Ni1 N3 C16 . 16.9(18) no
O3 Ni1 N3 C16 . 12.5(3) no
O1 Ni1 N3 C18 . 12.7(3) no
N1 Ni1 N3 C18 . -163.4(15) no
O3 Ni1 N3 C18 . -167.8(3) no
Ni1 O1 C1 C2 . -2.8(4) no
Ni1 O1 C1 C6 . 176.6(2) no
O1 C1 C2 C3 . 179.0(3) no
C6 C1 C2 C3 . -0.5(4) no
O1 C1 C2 C7 . 2.3(5) no
C6 C1 C2 C7 . -177.2(3) no
C1 C2 C3 C4 . 0.5(5) no
C7 C2 C3 C4 . 177.4(3) no
C2 C3 C4 C5 . -0.4(5) no
C3 C4 C5 C6 . 0.4(5) no
C4 C5 C6 C1 . -0.4(5) no
O1 C1 C6 C5 . -179.1(3) no
C2 C1 C6 C5 . 0.5(5) no
Ni2 O2 C7 N1 . 8.3(3) no
Ni2 O2 C7 C2 . -170.6(2) no
N2 N1 C7 O2 . -1.3(4) no
Ni1 N1 C7 O2 . 174.7(2) no
N2 N1 C7 C2 . 177.7(2) no
Ni1 N1 C7 C2 . -6.3(4) no
C1 C2 C7 O2 . -178.9(3) no
C3 C2 C7 O2 . 4.3(4) no
C1 C2 C7 N1 . 2.1(4) no
C3 C2 C7 N1 . -174.7(3) no
Ni1 O3 C8 N2 . 0.5(4) no
Ni1 O3 C8 C9 . 176.8(2) no
N1 N2 C8 O3 . 0.8(4) no
Ni2 N2 C8 O3 . -177.6(2) no
N1 N2 C8 C9 . -175.5(2) no
Ni2 N2 C8 C9 . 6.1(5) no
C10 O4 C9 C8 . 75.6(3) no
O3 C8 C9 O4 . 45.5(4) no
N2 C8 C9 O4 . -138.0(3) no
C9 O4 C10 C11 . 173.5(3) no
C9 O4 C10 C15 . -6.8(4) no
O4 C10 C11 C12 . 178.9(3) no
C15 C10 C11 C12 . -0.9(5) no
C10 C11 C12 C13 . 0.0(6) no
C11 C12 C13 C14 . 0.5(6) no
C12 C13 C14 C15 . 0.0(6) no
C13 C14 C15 C10 . -0.9(5) no
O4 C10 C15 C14 . -178.4(3) no
C11 C10 C15 C14 . 1.3(5) no
C18 N3 C16 N4 . -0.9(4) no
Ni1 N3 C16 N4 . 178.8(2) no
C17 N4 C16 N3 . 0.7(4) no
C16 N4 C17 C18 . -0.1(4) no
N4 C17 C18 N3 . -0.4(5) no
C16 N3 C18 C17 . 0.8(4) no
Ni1 N3 C18 C17 . -178.9(3) no
C20 N5 C19 O6 . 1.8(5) no
C21 N5 C19 O6 . 178.6(3) no
C23 N6 C22 O7 . 175.5(4) no
C24 N6 C22 O7 . 2.9(6) no
